data_7100766
loop_
_publ_author_name
'Sergey Troyanov'
'Erhard Kemnitz'
'Alex A. Popov'
'Natalia B. Shustova'
'L. N. Sidorov'
'Andrew P. Turnbull'

_publ_section_title
;
Preparation and crystallographic characterization of C60Cl24
;
_journal_name_full 'Chemical Communications'
_journal_paper_doi 10.1039/b416341a
_journal_year 2005
_chemical_formula_moiety 'C60Cl24 2Br2'
_chemical_formula_sum 'C60 Br4 Cl24'
_chemical_formula_weight 1891.04
_space_group_IT_number 2
_symmetry_cell_setting triclinic
_symmetry_space_group_name_Hall '-P 1'
_symmetry_space_group_name_H-M 'P -1'
_cell_angle_alpha 60.433(4)
_cell_angle_beta 62.908(5)
_cell_angle_gamma 84.406(5)
_cell_formula_units_Z 1
_cell_length_a 12.2000(10)
_cell_length_b 12.4840(10)
_cell_length_c 12.5910(10)
_cell_measurement_temperature 100(2)
_cell_volume 1464.8(2)
_diffrn_ambient_temperature 100(2)
_exptl_crystal_density_diffrn 2.144
_cod_depositor_comments
;
The following automatic conversions were performed:
'_symmetry_cell_setting' value 'Triclinic' changed to 'triclinic'
according to '/home/saulius/struct/CIF-dictionaries/cif_core.dic'
dictionary named 'cif_core.dic' version 2.4.1 from 2010-06-29.

Automatic conversion script
Id: cif_fix_enum 1527 2010-12-29 10:47:43Z saulius 
;
_cod_database_code 7100766

loop_
_symmetry_equiv_pos_as_xyz
'x, y, z'
'-x, -y, -z'

loop_
_atom_site_label
_atom_site_type_symbol
_atom_site_fract_x
_atom_site_fract_y
_atom_site_fract_z
_atom_site_U_iso_or_equiv
_atom_site_adp_type
_atom_site_occupancy
_atom_site_symmetry_multiplicity
_atom_site_calc_flag
_atom_site_refinement_flags
_atom_site_disorder_assembly
_atom_site_disorder_group
Cl1 Cl 0.25335(15) 0.01585(16) 0.93442(19) 0.0434(5) Uani 1 1 d . . .
Cl2 Cl 0.52116(14) -0.00164(15) 0.64603(19) 0.0383(5) Uani 1 1 d . . .
Cl3 Cl 0.73684(14) 0.21988(15) 0.24719(18) 0.0384(5) Uani 1 1 d . . .
Cl4 Cl 0.47467(14) 0.33611(16) 0.16872(18) 0.0389(5) Uani 1 1 d . . .
Cl5 Cl 0.77995(14) 0.54887(16) -0.02291(18) 0.0384(5) Uani 1 1 d . . .
Cl6 Cl 0.22135(15) 0.08505(15) 0.6234(2) 0.0420(5) Uani 1 1 d . . .
Cl7 Cl 0.02013(14) 0.33762(17) 0.6331(2) 0.0430(5) Uani 1 1 d . . .
Cl8 Cl 0.53980(14) 0.84997(15) -0.01955(18) 0.0364(5) Uani 1 1 d . . .
Cl9 Cl 0.27210(14) 0.59856(16) 0.17008(19) 0.0375(5) Uani 1 1 d . . .
Cl10 Cl 0.23706(14) 0.84791(15) 0.26168(19) 0.0382(5) Uani 1 1 d . . .
Cl11 Cl 0.02227(13) 0.63061(16) 0.65302(19) 0.0393(5) Uani 1 1 d . . .
Cl12 Cl 0.01256(14) 0.31962(16) 0.94070(19) 0.0409(5) Uani 1 1 d . . .
Br1 Br 0.16098(11) 0.10902(12) 0.36293(15) 0.0632(4) Uani 1 1 d . . .
Br2 Br 0.07305(11) 0.11028(12) 0.23759(14) 0.0616(4) Uani 1 1 d . . .
C1 C 0.3385(6) 0.2574(7) 0.8566(7) 0.0353(15) Uani 1 1 d . . .
C2 C 0.3334(6) 0.1773(6) 0.7982(8) 0.0380(17) Uani 1 1 d . . .
C3 C 0.4716(5) 0.1817(6) 0.7123(7) 0.0346(16) Uani 1 1 d . . .
C4 C 0.5214(5) 0.1656(6) 0.5902(8) 0.0362(16) Uani 1 1 d . . .
C5 C 0.6503(5) 0.2433(6) 0.4831(7) 0.0354(16) Uani 1 1 d . . .
C6 C 0.6589(6) 0.3054(6) 0.3389(8) 0.0407(18) Uani 1 1 d . . .
C7 C 0.5223(6) 0.3001(6) 0.3750(8) 0.0361(16) Uani 1 1 d . . .
C8 C 0.4759(6) 0.3928(6) 0.2782(8) 0.0372(17) Uani 1 1 d . . .
C9 C 0.5541(6) 0.5213(6) 0.1925(7) 0.0357(16) Uani 1 1 d . . .
C10 C 0.6908(6) 0.5399(6) 0.1459(7) 0.0340(15) Uani 1 1 d . . .
C11 C 0.7232(5) 0.4382(6) 0.2510(8) 0.0372(17) Uani 1 1 d . . .
C12 C 0.4477(5) 0.2257(6) 0.5114(7) 0.0324(15) Uani 1 1 d . . .
C13 C 0.3100(6) 0.2251(7) 0.5810(8) 0.0418(18) Uani 1 1 d . . .
C14 C 0.2735(6) 0.2354(6) 0.7062(8) 0.0386(17) Uani 1 1 d . . .
C15 C 0.2756(5) 0.3423(6) 0.4936(8) 0.0350(16) Uani 1 1 d . . .
C16 C 0.3496(5) 0.4187(6) 0.3572(7) 0.0318(15) Uani 1 1 d . . .
C17 C 0.2008(6) 0.3262(6) 0.7081(8) 0.0384(18) Uani 1 1 d . . .
C18 C 0.1808(5) 0.3897(6) 0.5836(7) 0.0361(16) Uani 1 1 d . . .
C19 C 0.2062(5) 0.5288(6) 0.5164(8) 0.0359(16) Uani 1 1 d . . .
C20 C 0.4578(6) 0.7735(6) 0.2578(7) 0.0342(16) Uani 1 1 d . . .
C21 C 0.5347(6) 0.7389(6) 0.1483(7) 0.0347(16) Uani 1 1 d . . .
C22 C 0.4844(6) 0.6105(6) 0.1954(7) 0.0355(16) Uani 1 1 d . . .
C23 C 0.3457(6) 0.5582(6) 0.2805(8) 0.0369(17) Uani 1 1 d . . .
C24 C 0.2825(6) 0.6036(6) 0.3797(8) 0.0371(17) Uani 1 1 d . . .
C25 C 0.3178(6) 0.7328(6) 0.3475(8) 0.0385(17) Uani 1 1 d . . .
C26 C 0.2801(5) 0.7109(6) 0.4901(7) 0.0346(16) Uani 1 1 d . . .
C27 C 0.1804(5) 0.5933(6) 0.5982(7) 0.0354(17) Uani 1 1 d . . .
C28 C 0.2035(6) 0.5168(6) 0.7184(8) 0.0362(17) Uani 1 1 d . . .
C29 C 0.1757(6) 0.3768(7) 0.8016(8) 0.0382(17) Uani 1 1 d . . .
C30 C 0.2692(6) 0.3447(6) 0.8577(7) 0.0338(15) Uani 1 1 d . . .

loop_
_atom_site_aniso_label
_atom_site_aniso_U_11
_atom_site_aniso_U_22
_atom_site_aniso_U_33
_atom_site_aniso_U_23
_atom_site_aniso_U_13
_atom_site_aniso_U_12
Cl1 0.0433(8) 0.0397(9) 0.0422(13) -0.0228(9) -0.0138(8) 0.0049(7)
Cl2 0.0410(8) 0.0366(9) 0.0418(12) -0.0248(9) -0.0180(7) 0.0103(6)
Cl3 0.0375(7) 0.0410(9) 0.0405(12) -0.0292(9) -0.0125(7) 0.0105(6)
Cl4 0.0391(8) 0.0439(9) 0.0398(12) -0.0290(9) -0.0146(7) 0.0082(6)
Cl5 0.0369(8) 0.0459(9) 0.0343(11) -0.0270(9) -0.0109(7) 0.0082(6)
Cl6 0.0391(8) 0.0378(9) 0.0512(13) -0.0278(9) -0.0171(7) 0.0060(6)
Cl7 0.0346(7) 0.0485(10) 0.0481(13) -0.0290(10) -0.0165(7) 0.0079(6)
Cl8 0.0378(8) 0.0381(9) 0.0320(11) -0.0184(9) -0.0151(7) 0.0079(6)
Cl9 0.0351(7) 0.0459(9) 0.0385(11) -0.0268(9) -0.0170(7) 0.0093(6)
Cl10 0.0364(7) 0.0388(9) 0.0404(12) -0.0213(9) -0.0184(7) 0.0106(6)
Cl11 0.0308(7) 0.0481(10) 0.0420(12) -0.0288(9) -0.0138(7) 0.0123(6)
Cl12 0.0310(7) 0.0469(10) 0.0402(12) -0.0251(9) -0.0101(7) 0.0068(6)
Br1 0.0525(7) 0.0715(9) 0.0718(10) -0.0417(8) -0.0284(6) 0.0134(6)
Br2 0.0576(7) 0.0644(8) 0.0616(10) -0.0346(8) -0.0241(6) 0.0105(6)
C1 0.033(3) 0.042(4) 0.029(4) -0.018(3) -0.012(3) 0.003(3)
C2 0.036(3) 0.040(4) 0.042(5) -0.027(4) -0.014(3) 0.008(3)
C3 0.028(3) 0.032(3) 0.033(4) -0.015(3) -0.009(3) 0.004(2)
C4 0.031(3) 0.034(3) 0.047(5) -0.027(4) -0.015(3) 0.009(2)
C5 0.031(3) 0.040(4) 0.035(5) -0.023(4) -0.013(3) 0.013(3)
C6 0.032(3) 0.040(4) 0.046(5) -0.027(4) -0.009(3) 0.006(3)
C7 0.034(3) 0.042(4) 0.042(5) -0.029(4) -0.017(3) 0.008(3)
C8 0.029(3) 0.041(4) 0.043(5) -0.028(4) -0.010(3) 0.004(2)
C9 0.038(3) 0.039(4) 0.032(4) -0.024(4) -0.012(3) 0.009(3)
C10 0.034(3) 0.040(4) 0.030(4) -0.022(4) -0.012(3) 0.008(3)
C11 0.030(3) 0.039(4) 0.042(5) -0.029(4) -0.008(3) 0.007(2)
C12 0.032(3) 0.035(3) 0.036(4) -0.023(3) -0.014(3) 0.008(2)
C13 0.037(3) 0.042(4) 0.046(5) -0.029(4) -0.012(3) 0.002(3)
C14 0.032(3) 0.036(4) 0.041(5) -0.022(4) -0.010(3) 0.004(3)
C15 0.029(3) 0.038(3) 0.044(5) -0.027(4) -0.015(3) 0.008(2)
C16 0.032(3) 0.033(3) 0.037(4) -0.023(3) -0.014(3) 0.004(2)
C17 0.029(3) 0.035(3) 0.048(5) -0.026(4) -0.010(3) 0.003(2)
C18 0.027(3) 0.043(4) 0.035(5) -0.020(4) -0.013(3) 0.008(2)
C19 0.029(3) 0.044(4) 0.041(5) -0.030(4) -0.012(3) 0.008(2)
C20 0.032(3) 0.037(4) 0.031(4) -0.022(3) -0.009(3) 0.006(2)
C21 0.037(3) 0.034(3) 0.032(4) -0.018(3) -0.015(3) 0.008(3)
C22 0.033(3) 0.041(4) 0.033(4) -0.024(4) -0.010(3) 0.006(3)
C23 0.032(3) 0.041(4) 0.040(5) -0.025(4) -0.014(3) 0.009(3)
C24 0.032(3) 0.039(4) 0.046(5) -0.028(4) -0.018(3) 0.013(3)
C25 0.038(3) 0.041(4) 0.043(5) -0.028(4) -0.017(3) 0.011(3)
C26 0.030(3) 0.040(4) 0.036(4) -0.026(4) -0.010(3) 0.006(2)
C27 0.030(3) 0.041(4) 0.036(5) -0.025(4) -0.011(3) 0.009(3)
C28 0.035(3) 0.040(4) 0.038(5) -0.028(4) -0.012(3) 0.011(3)
C29 0.029(3) 0.046(4) 0.039(5) -0.027(4) -0.010(3) 0.007(3)
C30 0.032(3) 0.035(3) 0.034(4) -0.021(3) -0.013(3) 0.008(2)

loop_
_geom_bond_atom_site_label_1
_geom_bond_atom_site_label_2
_geom_bond_distance
_geom_bond_site_symmetry_2
_geom_bond_publ_flag
Cl1 C2 1.845(7) . ?
Cl2 C4 1.844(6) . ?
Cl3 C6 1.843(6) . ?
Cl4 C8 1.839(7) . ?
Cl5 C10 1.844(6) . ?
Cl6 C13 1.853(7) . ?
Cl7 C18 1.841(6) . ?
Cl8 C21 1.843(8) . ?
Cl9 C23 1.830(7) . ?
Cl10 C25 1.834(7) . ?
Cl11 C27 1.829(6) . ?
Cl12 C29 1.846(6) . ?
Br1 Br2 2.2707(19) . ?
C1 C30 1.314(9) . ?
C1 C21 1.523(9) 2_666 ?
C1 C2 1.525(8) . ?
C2 C14 1.497(10) . ?
C2 C3 1.521(8) . ?
C3 C20 1.340(9) 2_666 ?
C3 C4 1.485(9) . ?
C4 C12 1.517(10) . ?
C4 C5 1.518(8) . ?
C5 C26 1.307(9) 2_666 ?
C5 C6 1.537(11) . ?
C6 C11 1.497(9) . ?
C6 C7 1.513(9) . ?
C7 C12 1.344(10) . ?
C7 C8 1.501(11) . ?
C8 C16 1.515(8) . ?
C8 C9 1.516(9) . ?
C9 C22 1.339(9) . ?
C9 C10 1.493(9) . ?
C10 C11 1.497(10) . ?
C10 C30 1.539(8) 2_666 ?
C11 C28 1.375(9) 2_666 ?
C12 C13 1.499(8) . ?
C13 C15 1.497(10) . ?
C13 C14 1.500(10) . ?
C14 C17 1.373(9) . ?
C15 C16 1.347(10) . ?
C15 C18 1.518(8) . ?
C16 C23 1.527(9) . ?
C17 C18 1.493(11) . ?
C17 C29 1.498(9) . ?
C18 C19 1.499(9) . ?
C19 C24 1.351(10) . ?
C19 C27 1.510(8) . ?
C20 C3 1.340(9) 2_666 ?
C20 C25 1.515(9) . ?
C20 C21 1.516(8) . ?
C21 C22 1.489(9) . ?
C21 C1 1.523(9) 2_666 ?
C22 C23 1.520(8) . ?
C23 C24 1.489(9) . ?
C24 C25 1.510(9) . ?
C25 C26 1.516(10) . ?
C26 C5 1.307(9) 2_666 ?
C26 C27 1.535(9) . ?
C27 C28 1.480(11) . ?
C28 C11 1.375(9) 2_666 ?
C28 C29 1.501(10) . ?
C29 C30 1.525(10) . ?
C30 C10 1.539(8) 2_666 ?
